data_7201350
loop_
_publ_author_name
'Neumann, Marcus Aurelius'
'Perrin, Marc-Antoine'

_publ_section_title
;
 Can crystal structure prediction guide experimentalists to a new
 polymorph of paracetamol?
;
_journal_issue 11
_journal_name_full CrystEngComm
_journal_page_first 2475
_journal_paper_doi 10.1039/b909819d
_journal_volume 11
_journal_year 2009
_space_group_IT_number 29
_symmetry_cell_setting orthorhombic
_symmetry_Int_Tables_number 29
_symmetry_space_group_name_Hall 'P 2c -2ac'
_symmetry_space_group_name_H-M 'P c a 21'
_cell_angle_alpha 90.000000
_cell_angle_beta 90.000000
_cell_angle_gamma 90.000000
_cell_length_a 17.373645
_cell_length_b 7.198512
_cell_length_c 11.622952
_cell_volume 1453.617
_cod_data_source_file b909819d.txt
_cod_data_source_block 2
_cod_original_sg_symbol_H-M 'P c a 2_1'
_cod_struct_determination_method theoretical
_cod_database_code 7201350

loop_
_symmetry_equiv_pos_site_id
_symmetry_equiv_pos_as_xyz
1 x,y,z
2 -x,-y,z+1/2
3 x+1/2,-y,z
4 -x+1/2,y,z+1/2

loop_
_atom_site_label
_atom_site_type_symbol
_atom_site_fract_x
_atom_site_fract_y
_atom_site_fract_z
C0_0 C 0.334849 0.517107 0.902986
C1_0 C 0.333227 0.439631 1.013607
C2_0 C 0.266002 0.580583 0.854323
N3_0 N 0.401164 0.530861 0.833134
C4_0 C 0.263591 0.421799 1.072285
H5_0 H 0.386283 0.391952 1.052858
C6_0 C 0.196923 0.565277 0.913374
H7_0 H 0.266839 0.644987 0.769620
C8_0 C 0.476282 0.525211 0.862915
H9_0 H 0.390074 0.539841 0.746561
C10_0 C 0.194771 0.483739 1.022726
H11_0 H 0.262292 0.357958 1.157106
H12_0 H 0.144541 0.621137 0.875939
C13_0 C 0.531564 0.547063 0.763949
O14_0 O 0.498410 0.503079 0.964976
O15_0 O 0.127556 0.467989 1.083107
H16_0 H 0.579006 0.637730 0.790204
H17_0 H 0.555091 0.410445 0.740875
H18_0 H 0.503826 0.604322 0.687323
H19_0 H 0.081778 0.483526 1.030347
H11_1 H 0.255975 0.147385 0.906883
C4_1 C 0.259374 0.082071 0.822621
C1_1 C 0.329466 0.076720 0.764309
C10_1 C 0.192875 0.007003 0.773114
C0_1 C 0.333590 -0.000732 0.653877
H5_1 H 0.380555 0.136465 0.803004
C6_1 C 0.197713 -0.076396 0.664722
O15_1 O 0.124702 0.014620 0.832365
C2_1 C 0.267000 -0.077390 0.605383
N3_1 N 0.400322 -0.002308 0.584427
H12_1 H 0.147570 -0.142866 0.627219
H19_1 H 0.079693 -0.012957 0.779625
H7_1 H 0.269510 -0.140825 0.520572
C8_1 C 0.474998 0.016964 0.614135
H9_1 H 0.390019 -0.014851 0.497771
C13_1 C 0.530722 0.008092 0.514926
O14_1 O 0.496997 0.041165 0.716179
H16_1 H 0.553732 0.147766 0.498890
H17_1 H 0.579033 -0.082441 0.537441
H18_1 H 0.504571 -0.042081 0.435368
